data_4513171
loop_
_publ_author_name
'Thangavelu, Sonia G.'
'Butcher, Ray J.'
'Cahill, Christopher L.'

_publ_section_title
;
 Role of N-Donor Sterics on the Coordination Environment and
 Dimensionality of Uranyl Thiophenedicarboxylate Coordination Polymers
;
_journal_issue 7
_journal_name_full 'Crystal Growth &amp; Design'
_journal_page_first 3481
_journal_paper_doi 10.1021/acs.cgd.5b00549
_journal_volume 15
_journal_year 2015
_chemical_formula_moiety 'C60 H36 N6 O31 S5 U4'
_chemical_formula_sum 'C60 H36 N6 O31 S5 U4'
_chemical_formula_weight 2449.37
_space_group_crystal_system triclinic
_space_group_IT_number 2
_space_group_name_Hall '-P 1'
_space_group_name_H-M_alt 'P -1'
_symmetry_cell_setting triclinic
_symmetry_Int_Tables_number 2
_symmetry_space_group_name_Hall '-P 1'
_symmetry_space_group_name_H-M 'P -1'
_atom_sites_solution_hydrogens geom
_audit_creation_method SHELXL-2013
_cell_angle_alpha 97.970(3)
_cell_angle_beta 100.426(2)
_cell_angle_gamma 101.314(2)
_cell_formula_units_Z 2
_cell_length_a 8.4850(12)
_cell_length_b 20.759(3)
_cell_length_c 21.698(3)
_cell_measurement_reflns_used 20026
_cell_measurement_temperature 100(2)
_cell_measurement_theta_max 30.461
_cell_measurement_theta_min ?1.272
_cell_volume 3625.1(9)
_computing_cell_refinement 'SAINT, Bruker-AXS'
_computing_data_collection 'APEX, Bruker-AXS'
_computing_data_reduction 'SHELXS-2013 (Sheldrick, 2013)'
_computing_molecular_graphics 'SHELXL-2013 (Sheldrick, 2013)'
_computing_publication_material "'WINGX (Farrugia, 2013)"
_computing_structure_refinement 'SHELXL-2013 (Sheldrick, 2013)'
_computing_structure_solution 'SHELXL-2013 (Sheldrick, 2013)'
_diffrn_ambient_temperature 100(2)
_diffrn_detector_area_resol_mean 'omega and phi scans'
_diffrn_measured_fraction_theta_full 0.994
_diffrn_measured_fraction_theta_max 0.909
_diffrn_measurement_device_type 'Bruker APEX CCD'
_diffrn_measurement_method 'Bruker APEX CCD'
_diffrn_radiation_type MoK\a
_diffrn_radiation_wavelength 0.71073
_diffrn_reflns_av_R_equivalents 0.0675
_diffrn_reflns_av_unetI/netI 0.0933
_diffrn_reflns_laue_measured_fraction_full 0.994
_diffrn_reflns_laue_measured_fraction_max 0.909
_diffrn_reflns_limit_h_max 12
_diffrn_reflns_limit_h_min -12
_diffrn_reflns_limit_k_max 28
_diffrn_reflns_limit_k_min -29
_diffrn_reflns_limit_l_max 30
_diffrn_reflns_limit_l_min -29
_diffrn_reflns_number 53618
_diffrn_reflns_point_group_measured_fraction_full 0.994
_diffrn_reflns_point_group_measured_fraction_max 0.909
_diffrn_reflns_theta_full 25.500
_diffrn_reflns_theta_max 30.461
_diffrn_reflns_theta_min 1.272
_diffrn_source 'fine-focus sealed tube'
_exptl_absorpt_coefficient_mu 9.142
_exptl_absorpt_correction_T_max 0.347
_exptl_absorpt_correction_T_min 0.269
_exptl_absorpt_correction_type multi-scan
_exptl_absorpt_process_details 'SADABS, G. Sheldrick (2013)'
_exptl_crystal_colour yellow
_exptl_crystal_density_diffrn 2.244
_exptl_crystal_description block
_exptl_crystal_F_000 2268
_exptl_crystal_size_max 0.195
_exptl_crystal_size_mid 0.176
_exptl_crystal_size_min 0.147
_refine_diff_density_max 4.857
_refine_diff_density_min -2.575
_refine_diff_density_rms 0.333
_refine_ls_extinction_method none
_refine_ls_goodness_of_fit_ref 1.045
_refine_ls_hydrogen_treatment constr
_refine_ls_matrix_type full
_refine_ls_number_parameters 955
_refine_ls_number_reflns 20026
_refine_ls_number_restraints 0
_refine_ls_restrained_S_all 1.045
_refine_ls_R_factor_all 0.1128
_refine_ls_R_factor_gt 0.0684
_refine_ls_shift/su_max 0.001
_refine_ls_shift/su_mean 0.000
_refine_ls_structure_factor_coef Fsqd
_refine_ls_weighting_details 'w=1/[\s^2^(Fo^2^)+(0.0680P)^2^+139.2149P] where P=(Fo^2^+2Fc^2^)/3'
_refine_ls_weighting_scheme calc
_refine_ls_wR_factor_gt 0.1961
_refine_ls_wR_factor_ref 0.2164
_reflns_Friedel_coverage 0.000
_reflns_number_gt 12916
_reflns_number_total 20026
_reflns_threshold_expression 'I > 2\s(I)'
_cod_data_source_file cg5b00549_si_002.cif
_cod_data_source_block compound2
_cod_depositor_comments 'Adding full bibliography for 4513170--4513176.cif.'
_cod_original_cell_volume 3625.2(9)
_cod_database_code 4513171
_shelx_space_group_comment
;
The symmetry employed for this shelxl refinement is uniquely defined
by the following loop, which should always be used as a source of
symmetry information in preference to the above space-group names.
They are only intended as comments.
;
_shelx_estimated_absorpt_t_min 0.269
_shelx_estimated_absorpt_t_max 0.347
_shelxl_version_number 2013-4

loop_
_space_group_symop_operation_xyz
'x, y, z'
'-x, -y, -z'

loop_
_atom_site_label
_atom_site_type_symbol
_atom_site_fract_x
_atom_site_fract_y
_atom_site_fract_z
_atom_site_U_iso_or_equiv
_atom_site_adp_type
_atom_site_occupancy
_atom_site_site_symmetry_order
_atom_site_calc_flag
_atom_site_refinement_flags_posn
_atom_site_refinement_flags_adp
O27 O 0.7276(13) 0.6726(6) 0.7030(6) 0.041(3) Uani 1 1 d . .
O1 O 0.3207(14) 1.3526(6) -0.1991(6) 0.043(3) Uani 1 1 d . .
O2 O 0.2134(14) 1.4494(6) -0.0746(6) 0.045(3) Uani 1 1 d . .
O26 O 0.8230(14) 0.5748(6) 0.5746(6) 0.042(3) Uani 1 1 d . .
O14 O 0.9973(16) 1.0888(6) 0.1049(7) 0.053(3) Uani 1 1 d . .
O19 O -0.3010(13) 0.7815(6) 0.3042(6) 0.044(3) Uani 1 1 d . .
O15 O 0.9468(14) 1.2241(6) 0.2104(6) 0.047(3) Uani 1 1 d . .
O23 O -0.0238(15) 0.9008(7) 0.3736(7) 0.054(3) Uani 1 1 d . .
O22 O 0.0145(16) 0.7623(7) 0.2673(6) 0.057(4) Uani 1 1 d . .
O20 O -0.0450(13) 0.7586(6) 0.3988(6) 0.046(3) Uani 1 1 d . .
O18 O -0.2352(13) 0.8495(8) 0.2405(7) 0.072(5) Uani 1 1 d . .
C15 C 0.5502(18) 1.3746(9) -0.0607(9) 0.040(4) Uani 1 1 d . .
C40 C 0.4987(19) 0.6532(9) 0.5638(8) 0.039(4) Uani 1 1 d . .
S1 S -0.6458(5) 0.7223(2) 0.2282(2) 0.0412(10) Uani 1 1 d . .
C14 C -0.575(2) 0.8186(8) 0.1701(8) 0.041(4) Uani 1 1 d . .
H14 H -0.5156 0.8563 0.1572 0.049 Uiso 1 1 calc R U
C12 C -0.797(2) 0.7348(8) 0.1681(7) 0.037(4) Uani 1 1 d . .
C13 C -0.7404(18) 0.7881(8) 0.1426(8) 0.035(3) Uani 1 1 d . .
H13 H -0.8052 0.8033 0.1096 0.042 Uiso 1 1 calc R U
C33 C -0.3406(19) 0.8067(10) 0.2551(8) 0.043(4) Uani 1 1 d . .
C35 C 0.106(2) 0.7675(9) 0.4187(8) 0.039(4) Uani 1 1 d . .
C34 C -0.5082(18) 0.7885(8) 0.2174(8) 0.034(3) Uani 1 1 d . .
C56 C 0.894(2) 0.0518(9) 0.4353(8) 0.043(4) Uani 1 1 d . .
C55 C 0.778(2) 0.0016(9) 0.4549(8) 0.044(4) Uani 1 1 d . .
N5 N 0.765(2) 0.0125(9) 0.5169(8) 0.057(4) Uani 1 1 d . .
H54 H 0.8264 0.0484 0.5432 0.068 Uiso 1 1 calc R U
C11 C -0.958(2) 0.6895(8) 0.1534(9) 0.043(4) Uani 1 1 d . .
N6 N 0.979(2) 0.1047(10) 0.4788(10) 0.070(5) Uani 1 1 d . .
H57 H 0.9620 0.1081 0.5179 0.084 Uiso 1 1 calc R U
C54 C 0.672(2) -0.0533(10) 0.4133(9) 0.048(4) Uani 1 1 d . .
H5 H 0.6746 -0.0612 0.3693 0.058 Uiso 1 1 calc R U
C2 C 0.607(2) 1.6206(10) -0.0983(12) 0.061(6) Uani 1 1 d . .
H2 H 0.6758 1.6483 -0.0607 0.073 Uiso 1 1 calc R U
C3 C 0.593(3) 1.6418(9) -0.1584(13) 0.062(6) Uani 1 1 d . .
H3 H 0.6605 1.6826 -0.1623 0.075 Uiso 1 1 calc R U
C53 C 0.563(3) -0.0966(13) 0.4384(14) 0.075(7) Uani 1 1 d . .
H51 H 0.4874 -0.1336 0.4106 0.090 Uiso 1 1 calc R U
C57 C 0.922(2) 0.0459(11) 0.3747(9) 0.052(5) Uani 1 1 d . .
H6 H 0.8637 0.0081 0.3433 0.063 Uiso 1 1 calc R U
C51 C 0.657(3) -0.0316(14) 0.5382(12) 0.071(7) Uani 1 1 d . .
H53 H 0.6493 -0.0229 0.5815 0.086 Uiso 1 1 calc R U
C58 C 1.035(3) 0.0947(16) 0.3596(12) 0.076(8) Uani 1 1 d . .
H60 H 1.0550 0.0916 0.3177 0.091 Uiso 1 1 calc R U
C60 C 1.087(3) 0.1522(12) 0.4646(17) 0.087(9) Uani 1 1 d . .
H58 H 1.1431 0.1900 0.4962 0.104 Uiso 1 1 calc R U
C52 C 0.562(3) -0.0869(13) 0.5003(15) 0.075(7) Uani 1 1 d . .
H52 H 0.4949 -0.1191 0.5172 0.089 Uiso 1 1 calc R U
C59 C 1.118(3) 0.1473(12) 0.4054(19) 0.086(10) Uani 1 1 d . .
H59 H 1.1983 0.1812 0.3961 0.103 Uiso 1 1 calc R U
OW1 O 0.410(3) 0.1685(12) 0.0715(9) 0.109(7) Uani 1 1 d . .
OW2 O 0.799(3) 0.9303(15) 0.1386(13) 0.145(10) Uani 1 1 d . .
OW3 O 0.709(3) 0.8879(12) 0.0334(11) 0.117(7) Uani 1 1 d . .
U4 U 0.77573(6) 0.62318(3) 0.64008(3) 0.02836(13) Uani 1 1 d . .
U3 U -0.00527(6) 0.83248(3) 0.31831(3) 0.02959(14) Uani 1 1 d . .
U2 U 0.97032(7) 1.15665(3) 0.15762(3) 0.03135(14) Uani 1 1 d . .
U1 U 0.26370(6) 1.40119(3) -0.13762(3) 0.03024(14) Uani 1 1 d . .
O5 O 0.4033(12) 1.3447(7) -0.0600(6) 0.051(3) Uani 1 1 d . .
O24 O 0.4778(14) 0.6054(6) 0.5931(6) 0.047(3) Uani 1 1 d . .
S5 S 0.3815(5) 0.7324(2) 0.4824(2) 0.0410(10) Uani 1 1 d . .
S3 S 1.3946(5) 0.7456(2) 0.7391(2) 0.0414(10) Uani 1 1 d . .
S2 S 0.6476(5) 1.2826(2) 0.0056(2) 0.0422(10) Uani 1 1 d . .
S4 S 0.5291(5) 0.9907(2) 0.2569(2) 0.0429(10) Uani 1 1 d . .
O6 O 0.5649(13) 1.4243(6) -0.0887(6) 0.042(3) Uani 1 1 d . .
O13 O 1.0729(13) 0.6564(5) 0.6842(6) 0.039(3) Uani 1 1 d . .
C21 C 1.7086(16) 0.8247(8) 0.7683(7) 0.030(3) Uani 1 1 d . .
O7 O 0.7912(16) 1.1901(7) 0.0716(7) 0.062(4) Uani 1 1 d . .
O11 O 1.7303(12) 0.7991(6) 0.8179(5) 0.039(3) Uani 1 1 d . .
O28 O 0.9691(12) 0.7234(6) 0.6246(5) 0.037(3) Uani 1 1 d . .
O9 O 0.6787(16) 1.1068(8) 0.1398(7) 0.069(5) Uani 1 1 d . .
O3 O -0.9706(12) 0.6358(5) 0.1778(6) 0.039(3) Uani 1 1 d . .
O12 O 1.8240(13) 0.8640(7) 0.7550(6) 0.049(3) Uani 1 1 d . .
O17 O 0.2808(13) 0.8993(7) 0.3150(6) 0.047(3) Uani 1 1 d . .
N2 N 0.6080(18) 0.5038(7) 0.6438(7) 0.040(3) Uani 1 1 d . .
O8 O 1.0526(14) 1.2390(6) 0.0869(6) 0.046(3) Uani 1 1 d . .
N1 N 0.8597(17) 0.5656(7) 0.7387(6) 0.034(3) Uani 1 1 d . .
C17 C 0.8496(19) 1.3737(9) -0.0268(8) 0.039(4) Uani 1 1 d . .
H17 H 0.8929 1.4111 -0.0444 0.046 Uiso 1 1 calc R U
N3 N 0.4090(17) 1.5190(6) -0.1496(7) 0.039(3) Uani 1 1 d . .
C25 C 1.2525(16) 0.7562(8) 0.6764(6) 0.028(3) Uani 1 1 d . .
C23 C 1.4830(19) 0.8357(9) 0.6755(8) 0.041(4) Uani 1 1 d . .
H23 H 1.5468 0.8716 0.6616 0.049 Uiso 1 1 calc R U
C18 C 0.946(2) 1.3361(9) 0.0047(8) 0.042(4) Uani 1 1 d . .
H18 H 1.0629 1.3449 0.0111 0.050 Uiso 1 1 calc R U
N4 N 0.1609(17) 1.4484(7) -0.2432(7) 0.038(3) Uani 1 1 d . .
O21 O 0.2037(13) 0.8100(7) 0.3984(7) 0.054(4) Uani 1 1 d . .
C16 C 0.6879(18) 1.3511(9) -0.0296(8) 0.038(4) Uani 1 1 d . .
C37 C 0.0871(18) 0.6813(8) 0.4923(8) 0.038(4) Uani 1 1 d . .
H37 H -0.0288 0.6727 0.4882 0.045 Uiso 1 1 calc R U
C38 C 0.1907(18) 0.6499(8) 0.5288(7) 0.035(3) Uani 1 1 d . .
H38 H 0.1518 0.6164 0.5518 0.042 Uiso 1 1 calc R U
C28 C 0.5358(18) 1.0360(9) 0.1972(9) 0.040(4) Uani 1 1 d . .
O4 O 0.0793(14) 1.2982(6) -0.1196(6) 0.043(3) Uani 1 1 d . .
C39 C 0.3538(18) 0.6717(8) 0.5287(8) 0.033(3) Uani 1 1 d . .
C31 C 0.3203(19) 0.9652(9) 0.2344(9) 0.042(4) Uani 1 1 d . .
C32 C 0.217(2) 0.9198(10) 0.2666(9) 0.049(5) Uani 1 1 d . .
O10 O 0.8288(14) 1.0747(7) 0.2175(6) 0.050(3) Uani 1 1 d . .
O16 O 0.0665(15) 0.9035(9) 0.2433(8) 0.083(6) Uani 1 1 d . .
C46 C 0.7576(19) 0.5110(8) 0.7488(8) 0.035(3) Uani 1 1 d . .
C47 C 0.780(3) 0.4892(9) 0.8074(9) 0.050(5) Uani 1 1 d . .
H47 H 0.7064 0.4515 0.8143 0.060 Uiso 1 1 calc R U
C24 C 1.3173(19) 0.8055(8) 0.6460(8) 0.037(4) Uani 1 1 d . .
H24 H 1.2582 0.8177 0.6097 0.045 Uiso 1 1 calc R U
C50 C 0.985(2) 0.5983(10) 0.7866(8) 0.043(4) Uani 1 1 d . .
H50 H 1.0541 0.6376 0.7800 0.052 Uiso 1 1 calc R U
C1 C 0.515(2) 1.5570(9) -0.0973(9) 0.046(4) Uani 1 1 d . .
H1 H 0.5277 1.5400 -0.0586 0.055 Uiso 1 1 calc R U
C20 C 0.906(2) 1.2359(9) 0.0625(8) 0.040(4) Uani 1 1 d . .
C19 C 0.853(2) 1.2849(8) 0.0256(7) 0.038(4) Uani 1 1 d . .
C45 C 0.6269(18) 0.4747(7) 0.6949(8) 0.033(3) Uani 1 1 d . .
C26 C 1.0866(18) 0.7102(8) 0.6586(7) 0.031(3) Uani 1 1 d . .
C8 C 0.090(3) 1.4837(11) -0.3612(10) 0.059(6) Uani 1 1 d . .
H8 H 0.0641 1.4963 -0.4016 0.070 Uiso 1 1 calc R U
C9 C -0.005(3) 1.4291(11) -0.3472(9) 0.056(5) Uani 1 1 d . .
H9 H -0.0974 1.4024 -0.3780 0.067 Uiso 1 1 calc R U
C5 C 0.388(2) 1.5427(8) -0.2044(9) 0.038(4) Uani 1 1 d . .
C42 C 0.402(2) 0.4059(9) 0.5876(11) 0.053(5) Uani 1 1 d . .
H42 H 0.3281 0.3824 0.5493 0.064 Uiso 1 1 calc R U
C6 C 0.255(2) 1.5030(8) -0.2568(8) 0.036(3) Uani 1 1 d . .
C10 C 0.034(2) 1.4133(10) -0.2879(8) 0.047(4) Uani 1 1 d . .
H10 H -0.0341 1.3754 -0.2784 0.057 Uiso 1 1 calc R U
C22 C 1.5434(17) 0.8078(8) 0.7267(8) 0.033(3) Uani 1 1 d . .
C41 C 0.496(2) 0.4696(9) 0.5911(10) 0.050(5) Uani 1 1 d . .
H41 H 0.4806 0.4903 0.5547 0.060 Uiso 1 1 calc R U
C7 C 0.224(3) 1.5202(10) -0.3157(9) 0.053(5) Uani 1 1 d . .
H7 H 0.2952 1.5572 -0.3251 0.064 Uiso 1 1 calc R U
C36 C 0.175(2) 0.7266(9) 0.4626(8) 0.039(4) Uani 1 1 d . .
C4 C 0.482(2) 1.6035(9) -0.2101(11) 0.056(5) Uani 1 1 d . .
H4 H 0.4694 1.6183 -0.2498 0.067 Uiso 1 1 calc R U
C27 C 0.6885(17) 1.0737(9) 0.1846(9) 0.042(4) Uani 1 1 d . .
C44 C 0.532(2) 0.4122(9) 0.6945(10) 0.051(5) Uani 1 1 d . .
H44 H 0.5453 0.3932 0.7320 0.061 Uiso 1 1 calc R U
C49 C 1.022(3) 0.5786(11) 0.8457(9) 0.054(5) Uani 1 1 d . .
H49 H 1.1160 0.6014 0.8776 0.065 Uiso 1 1 calc R U
C43 C 0.421(3) 0.3779(10) 0.6425(12) 0.063(6) Uani 1 1 d . .
H43 H 0.3562 0.3351 0.6430 0.076 Uiso 1 1 calc R U
C29 C 0.384(2) 1.0301(10) 0.1611(10) 0.055(5) Uani 1 1 d . .
H29 H 0.3632 1.0505 0.1248 0.066 Uiso 1 1 calc R U
C48 C 0.913(3) 0.5241(12) 0.8547(9) 0.060(6) Uani 1 1 d . .
H48 H 0.9294 0.5100 0.8948 0.072 Uiso 1 1 calc R U
C30 C 0.260(2) 0.9908(10) 0.1831(10) 0.054(5) Uani 1 1 d . .
H30 H 0.1466 0.9828 0.1643 0.065 Uiso 1 1 calc R U
O25 O 0.6432(13) 0.6848(6) 0.5634(6) 0.043(3) Uani 1 1 d . .

loop_
_atom_site_aniso_label
_atom_site_aniso_U_11
_atom_site_aniso_U_22
_atom_site_aniso_U_33
_atom_site_aniso_U_23
_atom_site_aniso_U_13
_atom_site_aniso_U_12
O27 0.029(6) 0.053(7) 0.043(6) 0.014(5) 0.007(5) 0.012(5)
O1 0.031(6) 0.049(7) 0.055(7) 0.022(6) 0.012(5) 0.012(5)
O2 0.031(6) 0.061(8) 0.041(7) 0.013(6) 0.005(5) 0.003(6)
O26 0.040(7) 0.047(7) 0.045(7) 0.014(5) 0.017(5) 0.008(5)
O14 0.039(7) 0.048(8) 0.067(9) 0.000(6) 0.013(6) 0.006(6)
O19 0.018(5) 0.067(8) 0.046(7) 0.028(6) -0.003(5) 0.006(5)
O15 0.032(6) 0.055(8) 0.058(8) 0.011(6) 0.016(6) 0.010(6)
O23 0.029(6) 0.052(8) 0.074(9) -0.006(7) 0.008(6) 0.009(6)
O22 0.044(8) 0.065(9) 0.054(8) -0.015(7) 0.019(6) 0.001(6)
O20 0.022(5) 0.066(8) 0.057(8) 0.030(6) 0.010(5) 0.011(5)
O18 0.012(5) 0.114(12) 0.092(11) 0.076(10) -0.006(6) -0.005(6)
C15 0.014(7) 0.044(9) 0.066(11) 0.016(8) 0.010(7) 0.005(6)
C40 0.020(7) 0.048(10) 0.046(9) 0.018(8) -0.002(7) 0.005(7)
S1 0.0256(19) 0.043(2) 0.056(3) 0.025(2) 0.0041(18) 0.0034(17)
C14 0.040(9) 0.033(8) 0.043(9) 0.019(7) 0.003(7) -0.007(7)
C12 0.056(11) 0.027(8) 0.029(8) 0.011(6) 0.008(7) 0.008(7)
C13 0.021(7) 0.038(8) 0.044(9) 0.016(7) 0.003(6) 0.000(6)
C33 0.018(7) 0.066(12) 0.041(9) 0.029(8) -0.003(6) -0.002(7)
C35 0.029(8) 0.052(10) 0.040(9) 0.023(8) 0.008(7) 0.011(7)
C34 0.021(7) 0.035(8) 0.042(9) 0.017(7) 0.001(6) -0.002(6)
C56 0.039(9) 0.051(11) 0.037(9) 0.011(8) -0.002(7) 0.014(8)
C55 0.027(8) 0.058(11) 0.042(9) 0.016(8) -0.014(7) 0.016(8)
N5 0.044(9) 0.075(12) 0.052(10) 0.012(9) 0.007(8) 0.018(8)
C11 0.059(12) 0.021(7) 0.045(10) -0.001(7) 0.017(9) -0.002(7)
N6 0.067(13) 0.072(13) 0.069(12) -0.002(10) 0.028(10) 0.010(10)
C54 0.028(9) 0.069(13) 0.044(10) 0.013(9) -0.008(7) 0.015(8)
C2 0.029(9) 0.044(11) 0.102(18) 0.005(11) 0.016(10) -0.005(8)
C3 0.045(11) 0.034(10) 0.12(2) 0.028(12) 0.031(13) 0.007(9)
C53 0.041(12) 0.076(17) 0.10(2) 0.031(15) -0.002(13) 0.005(11)
C57 0.036(10) 0.072(13) 0.045(10) 0.015(9) -0.004(8) 0.013(9)
C51 0.069(15) 0.11(2) 0.069(15) 0.058(15) 0.039(13) 0.049(15)
C58 0.048(13) 0.13(2) 0.067(15) 0.054(16) 0.013(11) 0.036(15)
C60 0.045(13) 0.047(13) 0.16(3) -0.012(16) 0.022(16) 0.000(10)
C52 0.056(14) 0.072(16) 0.11(2) 0.037(15) 0.035(15) 0.009(12)
C59 0.037(12) 0.058(14) 0.18(3) 0.057(18) 0.042(17) 0.022(11)
OW1 0.112(17) 0.15(2) 0.077(13) 0.044(13) 0.040(12) 0.031(14)
OW2 0.090(17) 0.18(3) 0.15(2) 0.04(2) 0.002(16) 0.009(17)
OW3 0.093(16) 0.15(2) 0.108(17) 0.044(15) 0.021(13) 0.021(14)
U4 0.0198(2) 0.0340(3) 0.0328(3) 0.0145(2) 0.0041(2) 0.0051(2)
U3 0.0197(3) 0.0358(3) 0.0325(3) 0.0122(2) 0.0031(2) 0.0027(2)
U2 0.0190(3) 0.0373(3) 0.0370(3) 0.0133(2) 0.0036(2) 0.0021(2)
U1 0.0188(3) 0.0361(3) 0.0360(3) 0.0134(2) 0.0052(2) 0.0027(2)
O5 0.009(5) 0.076(9) 0.066(8) 0.034(7) -0.010(5) 0.007(5)
O24 0.032(6) 0.045(7) 0.062(8) 0.031(6) -0.007(6) 0.005(5)
S5 0.0231(18) 0.046(2) 0.058(3) 0.028(2) 0.0064(18) 0.0079(17)
S3 0.0266(19) 0.048(2) 0.052(2) 0.026(2) 0.0048(18) 0.0036(17)
S2 0.0231(19) 0.054(3) 0.053(3) 0.027(2) 0.0068(18) 0.0067(18)
S4 0.0229(18) 0.054(3) 0.049(2) 0.024(2) 0.0004(17) -0.0020(17)
O6 0.025(6) 0.049(7) 0.051(7) 0.024(6) -0.004(5) 0.005(5)
O13 0.030(6) 0.033(6) 0.053(7) 0.014(5) 0.007(5) 0.002(5)
C21 0.012(6) 0.046(9) 0.031(7) 0.017(6) -0.004(5) 0.004(6)
O7 0.041(7) 0.071(9) 0.062(9) 0.037(7) -0.015(6) -0.011(7)
O11 0.018(5) 0.052(7) 0.047(7) 0.024(5) 0.000(5) 0.004(5)
O28 0.018(5) 0.044(6) 0.047(6) 0.020(5) -0.006(4) 0.003(4)
O9 0.040(8) 0.083(11) 0.082(11) 0.050(9) 0.010(7) -0.014(7)
O3 0.021(5) 0.036(6) 0.057(7) 0.021(5) -0.002(5) 0.001(4)
O12 0.023(6) 0.075(9) 0.045(7) 0.034(6) -0.005(5) -0.004(6)
O17 0.021(5) 0.066(8) 0.051(7) 0.029(6) -0.006(5) -0.001(5)
N2 0.042(8) 0.037(7) 0.043(8) 0.017(6) 0.013(7) 0.002(6)
O8 0.025(6) 0.063(8) 0.055(7) 0.031(6) 0.009(5) 0.007(5)
N1 0.038(7) 0.042(8) 0.026(6) 0.013(6) 0.006(5) 0.012(6)
C17 0.022(7) 0.048(10) 0.048(9) 0.019(8) 0.009(7) 0.004(7)
N3 0.033(7) 0.027(7) 0.056(9) 0.009(6) 0.010(7) 0.001(6)
C25 0.012(6) 0.047(9) 0.024(7) 0.010(6) -0.003(5) 0.008(6)
C23 0.025(8) 0.045(10) 0.048(10) 0.021(8) -0.002(7) -0.002(7)
C18 0.029(8) 0.055(11) 0.042(9) 0.021(8) 0.009(7) 0.003(7)
N4 0.034(7) 0.045(8) 0.039(7) 0.017(6) 0.008(6) 0.010(6)
O21 0.012(5) 0.064(8) 0.085(10) 0.040(7) -0.003(6) -0.003(5)
C16 0.015(7) 0.054(10) 0.047(9) 0.023(8) -0.004(6) 0.010(7)
C37 0.013(6) 0.049(10) 0.051(10) 0.020(8) 0.001(6) 0.007(6)
C38 0.021(7) 0.046(9) 0.038(8) 0.021(7) -0.001(6) 0.004(6)
C28 0.019(7) 0.048(10) 0.052(10) 0.019(8) 0.007(7) -0.004(7)
O4 0.025(6) 0.051(7) 0.051(7) 0.023(6) 0.003(5) -0.001(5)
C39 0.022(7) 0.034(8) 0.042(9) 0.017(7) 0.002(6) 0.003(6)
C31 0.022(7) 0.044(9) 0.061(11) 0.026(8) 0.008(7) -0.003(7)
C32 0.022(8) 0.068(12) 0.051(11) 0.022(9) 0.002(7) -0.003(8)
O10 0.024(6) 0.060(8) 0.067(8) 0.031(7) 0.008(6) -0.001(5)
O16 0.020(6) 0.132(14) 0.099(12) 0.085(11) -0.005(7) -0.011(7)
C46 0.029(8) 0.041(9) 0.046(9) 0.018(7) 0.015(7) 0.020(7)
C47 0.070(13) 0.047(10) 0.048(10) 0.029(9) 0.018(10) 0.025(10)
C24 0.025(8) 0.046(9) 0.038(8) 0.018(7) -0.006(6) 0.004(7)
C50 0.048(10) 0.059(11) 0.029(8) 0.020(8) 0.005(7) 0.019(9)
C1 0.032(9) 0.041(10) 0.058(11) 0.007(8) -0.001(8) 0.005(7)
C20 0.032(8) 0.051(10) 0.039(9) 0.021(8) 0.005(7) 0.008(7)
C19 0.039(9) 0.044(9) 0.030(8) 0.016(7) 0.004(7) 0.007(7)
C45 0.025(7) 0.029(7) 0.054(10) 0.019(7) 0.014(7) 0.012(6)
C26 0.021(7) 0.038(8) 0.030(7) 0.010(6) -0.003(6) 0.008(6)
C8 0.075(15) 0.072(14) 0.050(11) 0.037(11) 0.020(11) 0.040(12)
C9 0.056(13) 0.066(13) 0.044(11) 0.012(10) -0.001(9) 0.019(10)
C5 0.029(8) 0.039(9) 0.056(10) 0.015(8) 0.017(7) 0.016(7)
C42 0.045(11) 0.037(10) 0.068(13) -0.004(9) 0.007(10) 0.001(8)
C6 0.046(10) 0.034(8) 0.034(8) 0.008(7) 0.010(7) 0.018(7)
C10 0.040(10) 0.060(12) 0.036(9) 0.010(8) 0.000(8) 0.004(9)
C22 0.012(6) 0.045(9) 0.041(8) 0.013(7) 0.006(6) 0.005(6)
C41 0.055(12) 0.039(10) 0.055(11) 0.012(9) 0.010(9) 0.004(8)
C7 0.067(14) 0.058(12) 0.051(11) 0.027(10) 0.028(10) 0.026(10)
C36 0.030(8) 0.046(10) 0.043(9) 0.021(8) 0.003(7) 0.008(7)
C4 0.043(11) 0.041(10) 0.086(15) 0.033(10) 0.011(10) 0.002(8)
C27 0.009(6) 0.059(11) 0.059(11) 0.027(9) 0.008(7) -0.004(6)
C44 0.058(12) 0.040(10) 0.071(13) 0.034(10) 0.032(11) 0.016(9)
C49 0.059(12) 0.072(14) 0.034(9) 0.018(9) -0.007(8) 0.028(11)
C43 0.058(13) 0.036(10) 0.096(18) 0.015(11) 0.027(13) 0.002(9)
C29 0.028(9) 0.071(13) 0.072(13) 0.046(11) 0.013(9) -0.002(8)
C48 0.078(15) 0.083(16) 0.040(10) 0.029(10) 0.021(10) 0.045(13)
C30 0.016(7) 0.081(14) 0.067(12) 0.045(11) 0.002(8) 0.002(8)
O25 0.024(5) 0.054(7) 0.055(7) 0.028(6) 0.004(5) 0.006(5)

loop_
_atom_type_symbol
_atom_type_description
_atom_type_scat_dispersion_real
_atom_type_scat_dispersion_imag
_atom_type_scat_source
C C 0.0033 0.0016 'International Tables Vol C Tables 4.2.6.8 and 6.1.1.4'
H H 0.0000 0.0000 'International Tables Vol C Tables 4.2.6.8 and 6.1.1.4'
N N 0.0061 0.0033 'International Tables Vol C Tables 4.2.6.8 and 6.1.1.4'
O O 0.0106 0.0060 'International Tables Vol C Tables 4.2.6.8 and 6.1.1.4'
S S 0.1246 0.1234 'International Tables Vol C Tables 4.2.6.8 and 6.1.1.4'
U U -9.6767 9.6646 'International Tables Vol C Tables 4.2.6.8 and 6.1.1.4'

loop_
_geom_angle_atom_site_label_1
_geom_angle_atom_site_label_2
_geom_angle_atom_site_label_3
_geom_angle
_geom_angle_site_symmetry_1
_geom_angle_site_symmetry_3
C33 O19 U3 93.0(9) . .
C35 O20 U3 91.9(9) . .
C33 O18 U3 94.4(9) . .
O6 C15 O5 116.7(14) . .
O6 C15 C16 123.9(13) . .
O5 C15 C16 119.4(15) . .
O6 C15 U1 60.1(8) . .
O5 C15 U1 57.5(8) . .
C16 C15 U1 170.5(13) . .
O24 C40 O25 120.5(14) . .
O24 C40 C39 119.1(14) . .
O25 C40 C39 120.4(14) . .
O24 C40 U4 60.4(8) . .
O25 C40 U4 60.3(8) . .
C39 C40 U4 175.8(13) . .
C34 S1 C12 91.5(7) . .
C34 C14 C13 113.2(13) . .
C34 C14 H14 123.4 . .
C13 C14 H14 123.4 . .
C13 C12 C11 130.4(16) . .
C13 C12 S1 111.1(13) . .
C11 C12 S1 118.5(12) . .
C12 C13 C14 112.6(15) . .
C12 C13 H13 123.7 . .
C14 C13 H13 123.7 . .
O18 C33 O19 119.3(14) . .
O18 C33 C34 119.7(14) . .
O19 C33 C34 120.9(13) . .
O18 C33 U3 59.6(8) . .
O19 C33 U3 60.4(8) . .
C34 C33 U3 173.8(14) . .
O20 C35 O21 119.5(14) . .
O20 C35 C36 121.2(15) . .
O21 C35 C36 119.2(14) . .
O20 C35 U3 62.0(8) . .
O21 C35 U3 57.9(8) . .
C36 C35 U3 170.0(13) . .
C14 C34 C33 127.5(14) . .
C14 C34 S1 111.6(11) . .
C33 C34 S1 120.9(11) . .
N6 C56 C57 119.1(19) . .
N6 C56 C55 118.1(17) . .
C57 C56 C55 122.8(18) . .
N5 C55 C54 118.9(18) . .
N5 C55 C56 117.0(17) . .
C54 C55 C56 123.9(17) . .
C51 N5 C55 120(2) . .
C51 N5 H54 119.9 . .
C55 N5 H54 119.9 . .
O4 C11 O3 121.2(15) 2_475 .
O4 C11 C12 121.9(15) 2_475 .
O3 C11 C12 116.9(17) . .
O4 C11 U1 62.9(9) 2_475 2_475
O3 C11 U1 58.4(8) . 2_475
C12 C11 U1 174.1(13) . 2_475
C60 N6 C56 122(2) . .
C60 N6 H57 119.2 . .
C56 N6 H57 119.2 . .
C55 C54 C53 118(2) . .
C55 C54 H5 121.1 . .
C53 C54 H5 121.1 . .
C1 C2 C3 117(2) . .
C1 C2 H2 121.6 . .
C3 C2 H2 121.6 . .
C4 C3 C2 120.0(17) . .
C4 C3 H3 120.0 . .
C2 C3 H3 120.0 . .
C52 C53 C54 121(2) . .
C52 C53 H51 119.3 . .
C54 C53 H51 119.3 . .
C58 C57 C56 120(2) . .
C58 C57 H6 120.1 . .
C56 C57 H6 120.1 . .
C52 C51 N5 122(2) . .
C52 C51 H53 119.0 . .
N5 C51 H53 119.0 . .
C59 C58 C57 119(2) . .
C59 C58 H60 120.7 . .
C57 C58 H60 120.7 . .
N6 C60 C59 121(2) . .
N6 C60 H58 119.7 . .
C59 C60 H58 119.7 . .
C53 C52 C51 119(2) . .
C53 C52 H52 120.4 . .
C51 C52 H52 120.4 . .
C58 C59 C60 120(2) . .
C58 C59 H59 119.8 . .
C60 C59 H59 119.8 . .
O27 U4 O26 178.2(5) . .
O27 U4 O13 93.8(5) . .
O26 U4 O13 86.7(5) . .
O27 U4 O25 90.3(5) . .
O26 U4 O25 88.0(5) . .
O13 U4 O25 120.5(4) . .
O27 U4 O24 83.3(5) . .
O26 U4 O24 95.9(5) . .
O13 U4 O24 172.2(4) . .
O25 U4 O24 52.5(4) . .
O27 U4 O28 89.1(5) . .
O26 U4 O28 89.8(5) . .
O13 U4 O28 53.5(3) . .
O25 U4 O28 67.2(3) . .
O24 U4 O28 119.1(3) . .
O27 U4 N2 101.9(5) . .
O26 U4 N2 79.2(5) . .
O13 U4 N2 120.5(4) . .
O25 U4 N2 116.4(4) . .
O24 U4 N2 67.2(4) . .
O28 U4 N2 168.1(4) . .
O27 U4 N1 76.6(5) . .
O26 U4 N1 105.1(5) . .
O13 U4 N1 68.6(4) . .
O25 U4 N1 165.0(4) . .
O24 U4 N1 117.5(4) . .
O28 U4 N1 119.1(4) . .
N2 U4 N1 60.5(4) . .
O27 U4 C26 91.0(5) . .
O26 U4 C26 88.7(5) . .
O13 U4 C26 27.7(4) . .
O25 U4 C26 93.0(4) . .
O24 U4 C26 144.8(4) . .
O28 U4 C26 25.9(3) . .
N2 U4 C26 147.4(4) . .
N1 U4 C26 94.6(4) . .
O27 U4 C40 85.0(5) . .
O26 U4 C40 93.7(5) . .
O13 U4 C40 146.7(4) . .
O25 U4 C40 26.5(4) . .
O24 U4 C40 26.1(4) . .
O28 U4 C40 93.2(4) . .
N2 U4 C40 92.1(5) . .
N1 U4 C40 142.0(4) . .
C26 U4 C40 119.0(4) . .
O22 U3 O23 176.7(7) . .
O22 U3 O21 87.9(6) . .
O23 U3 O21 89.5(6) . .
O22 U3 O16 90.6(7) . .
O23 U3 O16 92.5(7) . .
O21 U3 O16 121.2(4) . .
O22 U3 O18 92.2(7) . .
O23 U3 O18 90.2(6) . .
O21 U3 O18 175.1(4) . .
O16 U3 O18 63.6(4) . .
O22 U3 O19 89.2(5) . .
O23 U3 O19 90.5(5) . .
O21 U3 O19 122.8(4) . .
O16 U3 O19 116.0(4) . .
O18 U3 O19 52.4(4) . .
O22 U3 O20 87.5(6) . .
O23 U3 O20 89.3(6) . .
O21 U3 O20 52.4(4) . .
O16 U3 O20 173.4(4) . .
O18 U3 O20 122.8(4) . .
O19 U3 O20 70.4(4) . .
O22 U3 O17 92.5(5) . .
O23 U3 O17 88.5(5) . .
O21 U3 O17 69.3(4) . .
O16 U3 O17 52.1(4) . .
O18 U3 O17 115.6(4) . .
O19 U3 O17 167.9(4) . .
O20 U3 O17 121.6(4) . .
O22 U3 C35 85.6(6) . .
O23 U3 C35 91.2(6) . .
O21 U3 C35 26.4(4) . .
O16 U3 C35 147.4(4) . .
O18 U3 C35 148.7(4) . .
O19 U3 C35 96.4(4) . .
O20 U3 C35 26.1(4) . .
O17 U3 C35 95.7(4) . .
O22 U3 C33 88.4(6) . .
O23 U3 C33 92.8(6) . .
O21 U3 C33 149.2(4) . .
O16 U3 C33 89.4(4) . .
O18 U3 C33 26.0(4) . .
O19 U3 C33 26.6(4) . .
O20 U3 C33 96.9(4) . .
O17 U3 C33 141.5(4) . .
C35 U3 C33 122.8(5) . .
O22 U3 C32 91.6(6) . .
O23 U3 C32 90.7(6) . .
O21 U3 C32 95.5(5) . .
O16 U3 C32 25.8(4) . .
O18 U3 C32 89.4(4) . .
O19 U3 C32 141.7(4) . .
O20 U3 C32 147.9(4) . .
O17 U3 C32 26.3(4) . .
C35 U3 C32 121.8(5) . .
C33 U3 C32 115.2(5) . .
O15 U2 O14 179.1(6) . .
O15 U2 O9 90.3(6) . .
O14 U2 O9 90.5(6) . .
O15 U2 O7 88.8(6) . .
O14 U2 O7 91.8(6) . .
O9 U2 O7 63.9(4) . .
O15 U2 O11 90.4(5) . 2_876
O14 U2 O11 88.8(5) . 2_876
O9 U2 O11 175.2(4) . 2_876
O7 U2 O11 120.9(4) . 2_876
O15 U2 O12 88.3(5) . 2_876
O14 U2 O12 91.0(6) . 2_876
O9 U2 O12 122.6(4) . 2_876
O7 U2 O12 172.9(4) . 2_876
O11 U2 O12 52.6(4) 2_876 2_876
O15 U2 O10 91.0(5) . .
O14 U2 O10 89.2(6) . .
O9 U2 O10 52.3(4) . .
O7 U2 O10 116.2(4) . .
O11 U2 O10 122.9(4) 2_876 .
O12 U2 O10 70.4(4) 2_876 .
O15 U2 O8 87.4(5) . .
O14 U2 O8 92.6(6) . .
O9 U2 O8 116.1(4) . .
O7 U2 O8 52.2(4) . .
O11 U2 O8 68.7(4) 2_876 .
O12 U2 O8 121.2(4) 2_876 .
O10 U2 O8 168.3(4) . .
O15 U2 C21 87.4(5) . 2_876
O14 U2 C21 91.7(6) . 2_876
O9 U2 C21 148.8(4) . 2_876
O7 U2 C21 147.1(4) . 2_876
O11 U2 C21 26.5(4) 2_876 2_876
O12 U2 C21 26.2(4) 2_876 2_876
O10 U2 C21 96.6(4) . 2_876
O8 U2 C21 94.9(4) . 2_876
O15 U2 C20 84.9(6) . .
O14 U2 C20 95.4(6) . .
O9 U2 C20 90.3(5) . .
O7 U2 C20 26.6(4) . .
O11 U2 C20 94.5(4) 2_876 .
O12 U2 C20 146.4(4) 2_876 .
O10 U2 C20 142.4(4) . .
O8 U2 C20 25.9(4) . .
C21 U2 C20 120.4(4) 2_876 .
O15 U2 C27 90.0(6) . .
O14 U2 C27 90.6(6) . .
O9 U2 C27 26.0(5) . .
O7 U2 C27 89.9(5) . .
O11 U2 C27 149.2(4) 2_876 .
O12 U2 C27 96.6(4) 2_876 .
O10 U2 C27 26.3(4) . .
O8 U2 C27 142.0(4) . .
C21 U2 C27 122.8(4) 2_876 .
C20 U2 C27 116.2(5) . .
O2 U1 O1 178.0(5) . .
O2 U1 O3 85.4(5) . 2_475
O1 U1 O3 96.4(5) . 2_475
O2 U1 O5 88.4(5) . .
O1 U1 O5 89.9(5) . .
O3 U1 O5 119.7(4) 2_475 .
O2 U1 O6 95.4(5) . .
O1 U1 O6 82.7(5) . .
O3 U1 O6 171.5(3) 2_475 .
O5 U1 O6 51.9(4) . .
O2 U1 O4 90.5(5) . .
O1 U1 O4 89.8(5) . .
O3 U1 O4 53.2(4) 2_475 .
O5 U1 O4 67.0(4) . .
O6 U1 O4 118.3(4) . .
O2 U1 N3 80.1(5) . .
O1 U1 N3 99.8(5) . .
O3 U1 N3 118.7(4) 2_475 .
O5 U1 N3 119.0(4) . .
O6 U1 N3 69.7(4) . .
O4 U1 N3 168.5(4) . .
O2 U1 N4 106.8(5) . .
O1 U1 N4 74.8(5) . .
O3 U1 N4 67.6(4) 2_475 .
O5 U1 N4 164.0(5) . .
O6 U1 N4 120.0(4) . .
O4 U1 N4 116.5(4) . .
N3 U1 N4 60.8(4) . .
O2 U1 C11 88.6(5) . 2_475
O1 U1 C11 92.6(5) . 2_475
O3 U1 C11 27.2(4) 2_475 2_475
O5 U1 C11 92.9(5) . 2_475
O6 U1 C11 144.4(5) . 2_475
O4 U1 C11 26.1(4) . 2_475
N3 U1 C11 145.5(5) . 2_475
N4 U1 C11 92.3(5) . 2_475
O2 U1 C15 94.9(5) . .
O1 U1 C15 83.1(5) . .
O3 U1 C15 145.6(4) 2_475 .
O5 U1 C15 26.2(4) . .
O6 U1 C15 26.0(4) . .
O4 U1 C15 92.3(4) . .
N3 U1 C15 95.1(5) . .
N4 U1 C15 143.0(4) . .
C11 U1 C15 118.4(5) 2_475 .
C15 O5 U1 96.2(10) . .
C40 O24 U4 93.5(9) . .
C36 S5 C39 91.3(7) . .
C22 S3 C25 92.4(7) . .
C16 S2 C19 90.4(7) . .
C28 S4 C31 91.5(8) . .
C15 O6 U1 93.9(9) . .
C26 O13 U4 91.8(8) . .
O12 C21 O11 121.1(12) . .
O12 C21 C22 120.5(12) . .
O11 C21 C22 118.4(13) . .
O12 C21 U2 61.2(7) . 2_876
O11 C21 U2 60.3(7) . 2_876
C22 C21 U2 173.7(12) . 2_876
C20 O7 U2 94.4(10) . .
C21 O11 U2 93.2(8) . 2_876
C26 O28 U4 92.2(9) . .
C27 O9 U2 96.7(10) . .
C11 O3 U1 94.4(10) . 2_475
C21 O12 U2 92.5(8) . 2_876
C32 O17 U3 89.2(9) . .
C45 N2 C41 118.0(14) . .
C45 N2 U4 123.6(11) . .
C41 N2 U4 118.4(11) . .
C20 O8 U2 91.7(9) . .
C50 N1 C46 117.9(14) . .
C50 N1 U4 119.6(10) . .
C46 N1 U4 120.9(10) . .
C16 C17 C18 112.4(15) . .
C16 C17 H17 123.8 . .
C18 C17 H17 123.8 . .
C5 N3 C1 119.6(14) . .
C5 N3 U1 124.0(11) . .
C1 N3 U1 116.4(11) . .
C24 C25 C26 128.5(12) . .
C24 C25 S3 112.0(11) . .
C26 C25 S3 119.3(10) . .
C22 C23 C24 113.3(14) . .
C22 C23 H23 123.3 . .
C24 C23 H23 123.3 . .
C19 C18 C17 112.1(15) . .
C19 C18 H18 123.9 . .
C17 C18 H18 123.9 . .
C10 N4 C6 118.1(14) . .
C10 N4 U1 121.0(11) . .
C6 N4 U1 120.0(11) . .
C35 O21 U3 95.7(9) . .
C17 C16 C15 128.6(15) . .
C17 C16 S2 113.1(12) . .
C15 C16 S2 118.2(11) . .
C36 C37 C38 111.4(13) . .
C36 C37 H37 124.3 . .
C38 C37 H37 124.3 . .
C39 C38 C37 113.7(14) . .
C39 C38 H38 123.1 . .
C37 C38 H38 123.1 . .
C29 C28 C27 124.3(15) . .
C29 C28 S4 111.6(11) . .
C27 C28 S4 124.0(13) . .
C11 O4 U1 91.0(9) 2_475 .
C38 C39 C40 129.5(14) . .
C38 C39 S5 111.1(11) . .
C40 C39 S5 119.3(11) . .
C30 C31 C32 124.4(15) . .
C30 C31 S4 111.4(12) . .
C32 C31 S4 124.2(13) . .
O16 C32 O17 122.3(16) . .
O16 C32 C31 116.8(16) . .
O17 C32 C31 120.9(15) . .
O16 C32 U3 57.9(9) . .
O17 C32 U3 64.5(9) . .
C31 C32 U3 174.6(12) . .
C27 O10 U2 91.6(9) . .
C32 O16 U3 96.4(11) . .
N1 C46 C47 121.6(17) . .
N1 C46 C45 116.6(13) . .
C47 C46 C45 121.8(16) . .
C48 C47 C46 118.1(18) . .
C48 C47 H47 120.9 . .
C46 C47 H47 120.9 . .
C25 C24 C23 111.6(13) . .
C25 C24 H24 124.2 . .
C23 C24 H24 124.2 . .
N1 C50 C49 124.5(18) . .
N1 C50 H50 117.7 . .
C49 C50 H50 117.7 . .
N3 C1 C2 122.0(19) . .
N3 C1 H1 119.0 . .
C2 C1 H1 119.0 . .
O8 C20 O7 120.2(15) . .
O8 C20 C19 123.2(15) . .
O7 C20 C19 116.4(15) . .
O8 C20 U2 62.4(8) . .
O7 C20 U2 59.0(8) . .
C19 C20 U2 165.5(13) . .
C18 C19 C20 129.7(16) . .
C18 C19 S2 112.0(12) . .
C20 C19 S2 118.3(12) . .
N2 C45 C44 121.0(17) . .
N2 C45 C46 116.1(13) . .
C44 C45 C46 122.9(15) . .
O28 C26 O13 122.4(14) . .
O28 C26 C25 122.2(13) . .
O13 C26 C25 115.3(12) . .
O28 C26 U4 62.0(8) . .
O13 C26 U4 60.5(7) . .
C25 C26 U4 173.4(10) . .
C9 C8 C7 118.7(17) . .
C9 C8 H8 120.7 . .
C7 C8 H8 120.7 . .
C8 C9 C10 119(2) . .
C8 C9 H9 120.5 . .
C10 C9 H9 120.5 . .
N3 C5 C4 121.7(17) . .
N3 C5 C6 116.6(14) . .
C4 C5 C6 121.6(17) . .
C41 C42 C43 117.4(19) . .
C41 C42 H42 121.3 . .
C43 C42 H42 121.3 . .
N4 C6 C7 121.3(17) . .
N4 C6 C5 116.0(14) . .
C7 C6 C5 122.7(17) . .
N4 C10 C9 123.1(18) . .
N4 C10 H10 118.4 . .
C9 C10 H10 118.4 . .
C23 C22 C21 129.3(14) . .
C23 C22 S3 110.7(11) . .
C21 C22 S3 120.0(11) . .
N2 C41 C42 123.2(18) . .
N2 C41 H41 118.4 . .
C42 C41 H41 118.4 . .
C6 C7 C8 119.8(18) . .
C6 C7 H7 120.1 . .
C8 C7 H7 120.1 . .
C37 C36 C35 126.8(15) . .
C37 C36 S5 112.4(11) . .
C35 C36 S5 120.8(12) . .
C3 C4 C5 119.5(19) . .
C3 C4 H4 120.3 . .
C5 C4 H4 120.3 . .
O9 C27 O10 119.3(13) . .
O9 C27 C28 118.6(14) . .
O10 C27 C28 122.0(15) . .
O9 C27 U2 57.3(8) . .
O10 C27 U2 62.1(8) . .
C28 C27 U2 174.7(13) . .
C43 C44 C45 121.5(18) . .
C43 C44 H44 119.3 . .
C45 C44 H44 119.3 . .
C48 C49 C50 115.8(19) . .
C48 C49 H49 122.1 . .
C50 C49 H49 122.1 . .
C44 C43 C42 118.9(18) . .
C44 C43 H43 120.6 . .
C42 C43 H43 120.6 . .
C28 C29 C30 112.6(16) . .
C28 C29 H29 123.7 . .
C30 C29 H29 123.7 . .
C49 C48 C47 122.0(17) . .
C49 C48 H48 119.0 . .
C47 C48 H48 119.0 . .
C31 C30 C29 112.8(15) . .
C31 C30 H30 123.6 . .
C29 C30 H30 123.6 . .
C40 O25 U4 93.1(9) . .

loop_
_geom_bond_atom_site_label_1
_geom_bond_atom_site_label_2
_geom_bond_distance
_geom_bond_site_symmetry_2
O27 U4 1.749(12) .
O1 U1 1.755(12) .
O2 U1 1.747(13) .
O26 U4 1.777(12) .
O14 U2 1.766(13) .
O19 C33 1.271(18) .
O19 U3 2.470(10) .
O15 U2 1.749(13) .
O23 U3 1.777(13) .
O22 U3 1.759(13) .
O20 C35 1.245(19) .
O20 U3 2.504(11) .
O18 C33 1.248(19) .
O18 U3 2.455(11) .
C15 O6 1.265(19) .
C15 O5 1.283(17) .
C15 C16 1.45(2) .
C15 U1 2.883(16) .
C40 O24 1.253(19) .
C40 O25 1.274(18) .
C40 C39 1.47(2) .
C40 U4 2.848(15) .
S1 C34 1.692(15) .
S1 C12 1.742(17) .
C14 C34 1.37(2) .
C14 C13 1.40(2) .
C14 H14 0.9500 .
C12 C13 1.35(2) .
C12 C11 1.45(2) .
C13 H13 0.9500 .
C33 C34 1.45(2) .
C33 U3 2.837(15) .
C35 O21 1.268(19) .
C35 C36 1.48(2) .
C35 U3 2.834(15) .
C56 N6 1.33(3) .
C56 C57 1.37(3) .
C56 C55 1.45(3) .
C55 N5 1.36(2) .
C55 C54 1.39(3) .
N5 C51 1.35(3) .
N5 H54 0.8800 .
C11 O4 1.24(2) 2_475
C11 O3 1.292(19) .
C11 U1 2.822(17) 2_475
N6 C60 1.32(3) .
N6 H57 0.8800 .
C54 C53 1.40(3) .
C54 H5 0.9500 .
C2 C1 1.40(2) .
C2 C3 1.42(3) .
C2 H2 0.9500 .
C3 C4 1.36(3) .
C3 H3 0.9500 .
C53 C52 1.33(4) .
C53 H51 0.9500 .
C57 C58 1.37(3) .
C57 H6 0.9500 .
C51 C52 1.34(4) .
C51 H53 0.9500 .
C58 C59 1.35(4) .
C58 H60 0.9500 .
C60 C59 1.35(4) .
C60 H58 0.9500 .
C52 H52 0.9500 .
C59 H59 0.9500 .
U4 O13 2.452(11) .
U4 O25 2.478(11) .
U4 O24 2.482(11) .
U4 O28 2.487(10) .
U4 N2 2.625(13) .
U4 N1 2.647(12) .
U4 C26 2.815(15) .
U3 O21 2.412(12) .
U3 O16 2.423(13) .
U3 O17 2.567(11) .
U3 C32 2.844(17) .
U2 O9 2.425(13) .
U2 O7 2.454(12) .
U2 O11 2.458(10) 2_876
U2 O12 2.479(11) 2_876
U2 O10 2.531(11) .
U2 O8 2.532(11) .
U2 C21 2.826(13) 2_876
U2 C20 2.855(16) .
U2 C27 2.862(14) .
U1 O3 2.411(10) 2_475
U1 O5 2.446(11) .
U1 O6 2.506(11) .
U1 O4 2.513(11) .
U1 N3 2.585(13) .
U1 N4 2.685(13) .
U1 C11 2.822(18) 2_475
S5 C36 1.705(17) .
S5 C39 1.725(15) .
S3 C22 1.706(15) .
S3 C25 1.715(13) .
S2 C16 1.711(16) .
S2 C19 1.710(17) .
S4 C28 1.704(17) .
S4 C31 1.705(16) .
O13 C26 1.308(18) .
C21 O12 1.250(17) .
C21 O11 1.265(17) .
C21 C22 1.471(18) .
C21 U2 2.826(13) 2_876
O7 C20 1.28(2) .
O11 U2 2.458(10) 2_876
O28 C26 1.229(16) .
O9 C27 1.26(2) .
O3 U1 2.412(10) 2_475
O12 U2 2.479(11) 2_876
O17 C32 1.26(2) .
N2 C45 1.33(2) .
N2 C41 1.35(2) .
O8 C20 1.247(19) .
N1 C50 1.34(2) .
N1 C46 1.35(2) .
C17 C16 1.35(2) .
C17 C18 1.40(2) .
C17 H17 0.9500 .
N3 C5 1.34(2) .
N3 C1 1.35(2) .
C25 C24 1.37(2) .
C25 C26 1.49(2) .
C23 C22 1.39(2) .
C23 C24 1.41(2) .
C23 H23 0.9500 .
C18 C19 1.38(2) .
C18 H18 0.9500 .
N4 C10 1.33(2) .
N4 C6 1.35(2) .
C37 C36 1.39(2) .
C37 C38 1.39(2) .
C37 H37 0.9500 .
C38 C39 1.37(2) .
C38 H38 0.9500 .
C28 C29 1.36(2) .
C28 C27 1.469(19) .
O4 C11 1.24(2) 2_475
C31 C30 1.36(2) .
C31 C32 1.49(2) .
C32 O16 1.25(2) .
O10 C27 1.268(18) .
C46 C47 1.40(2) .
C46 C45 1.46(2) .
C47 C48 1.38(3) .
C47 H47 0.9500 .
C24 H24 0.9500 .
C50 C49 1.40(2) .
C50 H50 0.9500 .
C1 H1 0.9500 .
C20 C19 1.47(2) .
C45 C44 1.39(2) .
C8 C9 1.36(3) .
C8 C7 1.38(3) .
C8 H8 0.9500 .
C9 C10 1.37(2) .
C9 H9 0.9500 .
C5 C4 1.39(2) .
C5 C6 1.47(2) .
C42 C41 1.39(2) .
C42 C43 1.39(3) .
C42 H42 0.9500 .
C6 C7 1.37(2) .
C10 H10 0.9500 .
C41 H41 0.9500 .
C7 H7 0.9500 .
C4 H4 0.9500 .
C44 C43 1.34(3) .
C44 H44 0.9500 .
C49 C48 1.37(3) .
C49 H49 0.9500 .
C43 H43 0.9500 .
C29 C30 1.39(2) .
C29 H29 0.9500 .
C48 H48 0.9500 .
C30 H30 0.9500 .

loop_
_geom_torsion_atom_site_label_1
_geom_torsion_atom_site_label_2
_geom_torsion_atom_site_label_3
_geom_torsion_atom_site_label_4
_geom_torsion
_geom_torsion_site_symmetry_1
_geom_torsion_site_symmetry_4
C34 S1 C12 C13 -0.5(14) . .
C34 S1 C12 C11 179.8(14) . .
C11 C12 C13 C14 -179.4(17) . .
S1 C12 C13 C14 1(2) . .
C34 C14 C13 C12 -1(2) . .
U3 O18 C33 O19 10(2) . .
U3 O18 C33 C34 -172.9(16) . .
U3 O19 C33 O18 -10(2) . .
U3 O19 C33 C34 173.0(17) . .
U3 O20 C35 O21 7.1(19) . .
U3 O20 C35 C36 -169.1(16) . .
C13 C14 C34 C33 179.2(17) . .
C13 C14 C34 S1 1(2) . .
O18 C33 C34 C14 -8(3) . .
O19 C33 C34 C14 168.8(19) . .
O18 C33 C34 S1 170.0(17) . .
O19 C33 C34 S1 -13(3) . .
C12 S1 C34 C14 -0.1(15) . .
C12 S1 C34 C33 -178.8(16) . .
N6 C56 C55 N5 0(2) . .
C57 C56 C55 N5 178.2(17) . .
N6 C56 C55 C54 174.6(18) . .
C57 C56 C55 C54 -7(3) . .
C54 C55 N5 C51 4(3) . .
C56 C55 N5 C51 178.9(17) . .
C13 C12 C11 O4 -12(3) . 2_475
S1 C12 C11 O4 167.3(14) . 2_475
C13 C12 C11 O3 168.4(18) . .
S1 C12 C11 O3 -12(2) . .
C57 C56 N6 C60 1(3) . .
C55 C56 N6 C60 180(2) . .
N5 C55 C54 C53 -3(3) . .
C56 C55 C54 C53 -177.8(18) . .
C1 C2 C3 C4 6(3) . .
C55 C54 C53 C52 -2(3) . .
N6 C56 C57 C58 -1(3) . .
C55 C56 C57 C58 -179.0(18) . .
C55 N5 C51 C52 0(3) . .
C56 C57 C58 C59 1(3) . .
C56 N6 C60 C59 -2(4) . .
C54 C53 C52 C51 6(4) . .
N5 C51 C52 C53 -6(4) . .
C57 C58 C59 C60 -1(4) . .
N6 C60 C59 C58 2(4) . .
O6 C15 O5 U1 11.1(18) . .
C16 C15 O5 U1 -169.5(15) . .
O25 C40 O24 U4 6.0(19) . .
C39 C40 O24 U4 -175.2(15) . .
O5 C15 O6 U1 -10.8(18) . .
C16 C15 O6 U1 169.8(17) . .
O12 C21 O11 U2 -7.6(18) . 2_876
C22 C21 O11 U2 173.0(13) . 2_876
O4 C11 O3 U1 -3.3(18) 2_475 2_475
C12 C11 O3 U1 175.9(13) . 2_475
O11 C21 O12 U2 7.5(17) . 2_876
C22 C21 O12 U2 -173.1(14) . 2_876
C22 S3 C25 C24 0.8(14) . .
C22 S3 C25 C26 176.1(13) . .
C16 C17 C18 C19 0(2) . .
O20 C35 O21 U3 -7.4(19) . .
C36 C35 O21 U3 168.8(15) . .
C18 C17 C16 C15 -176.8(18) . .
C18 C17 C16 S2 -1(2) . .
O6 C15 C16 C17 -3(3) . .
O5 C15 C16 C17 177.4(19) . .
O6 C15 C16 S2 -179.3(15) . .
O5 C15 C16 S2 1(3) . .
C19 S2 C16 C17 0.8(15) . .
C19 S2 C16 C15 177.4(16) . .
C36 C37 C38 C39 2(2) . .
C31 S4 C28 C29 -1.3(17) . .
C31 S4 C28 C27 -178.2(18) . .
C37 C38 C39 C40 176.4(18) . .
C37 C38 C39 S5 0(2) . .
O24 C40 C39 C38 10(3) . .
O25 C40 C39 C38 -171.6(18) . .
O24 C40 C39 S5 -174.2(14) . .
O25 C40 C39 S5 5(2) . .
C36 S5 C39 C38 -1.2(14) . .
C36 S5 C39 C40 -178.0(15) . .
C28 S4 C31 C30 0.1(18) . .
C28 S4 C31 C32 179.4(18) . .
U3 O17 C32 O16 1(2) . .
U3 O17 C32 C31 -179.2(18) . .
C30 C31 C32 O16 2(3) . .
S4 C31 C32 O16 -177.3(18) . .
C30 C31 C32 O17 -178(2) . .
S4 C31 C32 O17 3(3) . .
O17 C32 O16 U3 -1(2) . .
C31 C32 O16 U3 179.2(16) . .
C50 N1 C46 C47 1(2) . .
U4 N1 C46 C47 -164.8(12) . .
C50 N1 C46 C45 -177.2(14) . .
U4 N1 C46 C45 17.5(18) . .
N1 C46 C47 C48 -2(3) . .
C45 C46 C47 C48 176.1(16) . .
C26 C25 C24 C23 -176.3(16) . .
S3 C25 C24 C23 -1.6(19) . .
C22 C23 C24 C25 2(2) . .
C46 N1 C50 C49 2(3) . .
U4 N1 C50 C49 167.9(15) . .
C5 N3 C1 C2 -1(3) . .
U1 N3 C1 C2 177.1(14) . .
C3 C2 C1 N3 -4(3) . .
U2 O8 C20 O7 -12.1(19) . .
U2 O8 C20 C19 164.5(16) . .
U2 O7 C20 O8 13(2) . .
U2 O7 C20 C19 -164.3(14) . .
C17 C18 C19 C20 -177.3(18) . .
C17 C18 C19 S2 1(2) . .
O8 C20 C19 C18 8(3) . .
O7 C20 C19 C18 -175.2(19) . .
U2 C20 C19 C18 117(5) . .
O8 C20 C19 S2 -169.7(15) . .
O7 C20 C19 S2 7(2) . .
U2 C20 C19 S2 -61(5) . .
C16 S2 C19 C18 -0.8(15) . .
C16 S2 C19 C20 177.4(15) . .
C41 N2 C45 C44 -2(2) . .
U4 N2 C45 C44 178.3(12) . .
C41 N2 C45 C46 175.4(15) . .
U4 N2 C45 C46 -4.6(19) . .
N1 C46 C45 N2 -8(2) . .
C47 C46 C45 N2 173.8(15) . .
N1 C46 C45 C44 168.5(15) . .
C47 C46 C45 C44 -9(2) . .
U4 O28 C26 O13 2.5(16) . .
U4 O28 C26 C25 -174.0(13) . .
U4 O13 C26 O28 -2.6(16) . .
U4 O13 C26 C25 174.2(12) . .
C24 C25 C26 O28 -22(3) . .
S3 C25 C26 O28 163.4(13) . .
C24 C25 C26 O13 161.0(16) . .
S3 C25 C26 O13 -13.4(19) . .
C7 C8 C9 C10 1(3) . .
C1 N3 C5 C4 5(3) . .
U1 N3 C5 C4 -173.0(13) . .
C1 N3 C5 C6 -171.8(15) . .
U1 N3 C5 C6 10.4(19) . .
C10 N4 C6 C7 -3(3) . .
U1 N4 C6 C7 166.4(13) . .
C10 N4 C6 C5 176.2(15) . .
U1 N4 C6 C5 -14.9(19) . .
N3 C5 C6 N4 4(2) . .
C4 C5 C6 N4 -173.0(16) . .
N3 C5 C6 C7 -177.8(16) . .
C4 C5 C6 C7 6(3) . .
C6 N4 C10 C9 1(3) . .
U1 N4 C10 C9 -167.8(15) . .
C8 C9 C10 N4 -1(3) . .
C24 C23 C22 C21 179.0(16) . .
C24 C23 C22 S3 -1(2) . .
O12 C21 C22 C23 -9(3) . .
O11 C21 C22 C23 170.2(18) . .
O12 C21 C22 S3 170.9(14) . .
O11 C21 C22 S3 -10(2) . .
C25 S3 C22 C23 0.2(14) . .
C25 S3 C22 C21 -179.9(13) . .
C45 N2 C41 C42 -1(3) . .
U4 N2 C41 C42 179.2(15) . .
C43 C42 C41 N2 3(3) . .
N4 C6 C7 C8 4(3) . .
C5 C6 C7 C8 -175.1(17) . .
C9 C8 C7 C6 -3(3) . .
C38 C37 C36 C35 178.1(17) . .
C38 C37 C36 S5 -2(2) . .
O20 C35 C36 C37 -8(3) . .
O21 C35 C36 C37 175.6(19) . .
U3 C35 C36 C37 -114(6) . .
O20 C35 C36 S5 172.4(14) . .
O21 C35 C36 S5 -4(3) . .
U3 C35 C36 S5 67(7) . .
C39 S5 C36 C37 2.1(15) . .
C39 S5 C36 C35 -178.4(16) . .
C2 C3 C4 C5 -2(3) . .
N3 C5 C4 C3 -3(3) . .
C6 C5 C4 C3 173.3(17) . .
U2 O9 C27 O10 -3(2) . .
U2 O9 C27 C28 176.1(15) . .
U2 O10 C27 O9 3(2) . .
U2 O10 C27 C28 -176.2(17) . .
C29 C28 C27 O9 5(3) . .
S4 C28 C27 O9 -178.5(16) . .
C29 C28 C27 O10 -176(2) . .
S4 C28 C27 O10 1(3) . .
N2 C45 C44 C43 2(3) . .
C46 C45 C44 C43 -174.9(18) . .
N1 C50 C49 C48 -4(3) . .
C45 C44 C43 C42 0(3) . .
C41 C42 C43 C44 -3(3) . .
C27 C28 C29 C30 179(2) . .
S4 C28 C29 C30 2(3) . .
C50 C49 C48 C47 3(3) . .
C46 C47 C48 C49 0(3) . .
C32 C31 C30 C29 -178(2) . .
S4 C31 C30 C29 1(3) . .
C28 C29 C30 C31 -2(3) . .
O24 C40 O25 U4 -6.0(19) . .
C39 C40 O25 U4 175.2(15) . .
